data_7239942
loop_
_publ_author_name
'Svensson, Fredric G.'
'Daniel, Geoffrey'
'Tai, Cheuk-Wai'
'Seisenbaeva, Gulaim A.'
'Kessler, Vadim G.'

_publ_section_title
;
 Titanium phosphonate oxo-alkoxide &#x201C;clusters&#x201D;: solution
 stability and facile hydrolytic transformation into nano titania
;
_journal_issue 12
_journal_name_full 'RSC Advances'
_journal_page_first 6873
_journal_page_last 6883
_journal_paper_doi 10.1039/C9RA10691J
_journal_volume 10
_journal_year 2020
_chemical_formula_sum 'C46 H111 O32 P7 Ti5'
_chemical_formula_weight 1632.64
_chemical_properties_physical Moisture-sensitive
_space_group_IT_number 15
_space_group_name_Hall '-C 2yc'
_space_group_name_H-M_alt 'C 1 2/c 1'
_symmetry_cell_setting monoclinic
_symmetry_space_group_name_H-M 'C 1 2/c 1'
_atom_sites_solution_hydrogens geom
_atom_sites_solution_primary direct
_atom_sites_solution_secondary difmap
_audit_creation_method SHELXL-97
_audit_update_record
;
2018-10-12 deposited with the CCDC.	2020-02-10 downloaded from the CCDC.
;
_cell_angle_alpha 90.00
_cell_angle_beta 103.479(7)
_cell_angle_gamma 90.00
_cell_formula_units_Z 8
_cell_length_a 27.451(13)
_cell_length_b 13.802(6)
_cell_length_c 44.77(2)
_cell_measurement_reflns_used 2058
_cell_measurement_temperature 296(2)
_cell_measurement_theta_max 17.77
_cell_measurement_theta_min 2.63
_cell_volume 16495(13)
_computing_cell_refinement 'Bruker SAINT'
_computing_data_collection 'Bruker APEX2'
_computing_data_reduction 'Bruker SAINT'
_computing_molecular_graphics 'Bruker SHELXTL'
_computing_publication_material 'Bruker SHELXTL'
_computing_structure_refinement 'SHELXL-97 (Sheldrick, 2008)'
_computing_structure_solution 'SHELXS-97 (Sheldrick, 2008)'
_diffrn_ambient_temperature 296(2)
_diffrn_measured_fraction_theta_full 0.997
_diffrn_measured_fraction_theta_max 0.997
_diffrn_measurement_device_type 'Bruker SMART APEX-II CCD'
_diffrn_measurement_method 'Omega scan'
_diffrn_radiation_monochromator graphite
_diffrn_radiation_source 'fine-focus sealed tube'
_diffrn_radiation_type MoK\a
_diffrn_radiation_wavelength 0.71073
_diffrn_reflns_av_R_equivalents 0.1164
_diffrn_reflns_av_sigmaI/netI 0.0768
_diffrn_reflns_limit_h_max 32
_diffrn_reflns_limit_h_min -32
_diffrn_reflns_limit_k_max 16
_diffrn_reflns_limit_k_min -16
_diffrn_reflns_limit_l_max 53
_diffrn_reflns_limit_l_min -53
_diffrn_reflns_number 82518
_diffrn_reflns_theta_full 25.25
_diffrn_reflns_theta_max 25.25
_diffrn_reflns_theta_min 2.29
_exptl_absorpt_coefficient_mu 0.670
_exptl_absorpt_correction_T_max 0.9240
_exptl_absorpt_correction_T_min 0.7571
_exptl_absorpt_correction_type empirical
_exptl_absorpt_process_details 'Bruker SADABS'
_exptl_crystal_colour colorless
_exptl_crystal_density_diffrn 1.315
_exptl_crystal_density_meas ?
_exptl_crystal_density_method 'not measured'
_exptl_crystal_description needle
_exptl_crystal_F_000 6864
_exptl_crystal_recrystallization_method 'Re-crystallisation from solvent'
_exptl_crystal_size_max 0.44
_exptl_crystal_size_mid 0.16
_exptl_crystal_size_min 0.12
_refine_diff_density_max 2.111
_refine_diff_density_min -2.525
_refine_diff_density_rms 0.117
_refine_ls_extinction_method none
_refine_ls_goodness_of_fit_ref 1.073
_refine_ls_hydrogen_treatment mixed
_refine_ls_matrix_type full
_refine_ls_number_parameters 799
_refine_ls_number_reflns 14906
_refine_ls_number_restraints 781
_refine_ls_restrained_S_all 1.081
_refine_ls_R_factor_all 0.1336
_refine_ls_R_factor_gt 0.0930
_refine_ls_shift/su_max 0.001
_refine_ls_shift/su_mean 0.000
_refine_ls_structure_factor_coef Fsqd
_refine_ls_weighting_details 'calc w=1/[\s^2^(Fo^2^)+(0.0811P)^2^+186.5712P] where P=(Fo^2^+2Fc^2^)/3'
_refine_ls_weighting_scheme calc
_refine_ls_wR_factor_gt 0.2273
_refine_ls_wR_factor_ref 0.2420
_reflns_number_gt 10002
_reflns_number_total 14906
_reflns_threshold_expression >2sigma(I)
_cod_data_source_file c9ra10691j2.cif
_cod_data_source_block tiprbut_170704_0m
_cod_depositor_comments
;
The following automatic conversions were performed:

data item '_exptl_absorpt_correction_type' value 'Empirical' was
changed to 'empirical' in accordance with the
/home/data/users/saulius/crontab/automatic-downloads/rss-feeds/RSC/lib/dictionaries/cif_core.dic
dictionary named 'cif_core.dic' version 2.4.2 last updated on
2011-04-26.

data item '_symmetry_cell_setting' value 'Monoclinic' was changed to
'monoclinic' in accordance with the
/home/data/users/saulius/crontab/automatic-downloads/rss-feeds/RSC/lib/dictionaries/cif_core.dic
dictionary named 'cif_core.dic' version 2.4.2 last updated on
2011-04-26.

data item '_exptl_crystal_density_meas' value 'not measured' was
changed to '?' -- the value is perceived as not measured.

Automatic conversion script
Id: cif_fix_values 7556 2019-12-06 15:28:31Z antanas 

 Adding full bibliography for 7239942--7239948.cif.
;
_cod_original_sg_symbol_H-M C2/c
_cod_database_code 7239942

loop_
_symmetry_equiv_pos_as_xyz
'x, y, z'
'-x, y, -z+1/2'
'x+1/2, y+1/2, z'
'-x+1/2, y+1/2, -z+1/2'
'-x, -y, -z'
'x, -y, z-1/2'
'-x+1/2, -y+1/2, -z'
'x+1/2, -y+1/2, z-1/2'

loop_
_atom_site_label
_atom_site_type_symbol
_atom_site_fract_x
_atom_site_fract_y
_atom_site_fract_z
_atom_site_U_iso_or_equiv
_atom_site_adp_type
_atom_site_occupancy
_atom_site_symmetry_multiplicity
_atom_site_calc_flag
_atom_site_refinement_flags
_atom_site_disorder_assembly
_atom_site_disorder_group
Ti1 Ti 0.13135(5) 0.84729(8) 0.04599(3) 0.0397(3) Uani 1 1 d U . .
Ti2 Ti 0.24117(5) 0.91332(8) 0.08572(3) 0.0403(3) Uani 1 1 d U . .
Ti3 Ti 0.23814(6) 0.67649(9) 0.15869(3) 0.0506(4) Uani 1 1 d U . .
Ti4 Ti 0.13094(6) 0.93873(9) 0.13181(3) 0.0447(3) Uani 1 1 d U . .
Ti5 Ti 0.11885(6) 0.60030(10) 0.11694(3) 0.0504(4) Uani 1 1 d U . .
P1 P 0.24936(8) 0.92321(13) 0.15588(4) 0.0439(5) Uani 1 1 d U . .
P2 P 0.14631(8) 0.60305(12) 0.05008(4) 0.0400(5) Uani 1 1 d U . .
P3 P 0.29401(8) 0.69167(13) 0.10373(4) 0.0419(4) Uani 1 1 d U . .
P4 P 0.05494(8) 0.80188(13) 0.08542(4) 0.0450(5) Uani 1 1 d U . .
P5 P 0.14023(8) 0.72987(14) 0.17474(4) 0.0448(5) Uani 1 1 d U . .
P6 P 0.20496(8) 0.45177(13) 0.15319(4) 0.0441(5) Uani 1 1 d U . .
P7 P 0.14924(9) 1.05457(12) 0.07439(4) 0.0465(5) Uani 1 1 d U . .
O1 O 0.1212(2) 0.9847(3) 0.04981(10) 0.0454(12) Uani 1 1 d U . .
O7 O 0.26447(19) 0.7839(3) 0.09216(10) 0.0417(11) Uani 1 1 d U . .
O11 O 0.18399(18) 0.6689(3) 0.12686(9) 0.0383(10) Uani 1 1 d U . .
O12 O 0.19403(19) 0.6991(3) 0.18691(10) 0.0443(11) Uani 1 1 d U . .
O13 O 0.23885(19) 0.5358(3) 0.16561(11) 0.0455(12) Uani 1 1 d U . .
O2 O 0.06728(19) 0.8209(3) 0.05484(11) 0.0454(11) Uani 1 1 d U . .
O22 O 0.15522(19) 0.4830(3) 0.13400(10) 0.0433(11) Uani 1 1 d U . .
O23 O 0.1277(2) 0.5650(3) 0.07668(10) 0.0440(12) Uani 1 1 d U . .
O26 O 0.2783(2) 0.6090(3) 0.08169(11) 0.0461(12) Uani 1 1 d U . .
O3 O 0.14882(19) 0.7130(3) 0.05005(10) 0.0393(11) Uani 1 1 d U . .
O4 O 0.20124(19) 0.8732(3) 0.04532(10) 0.0408(10) Uani 1 1 d U . .
O27 O 0.2317(3) 0.3817(5) 0.13504(18) 0.0933(15) Uani 1 1 d U . .
O14 O 0.2491(2) 0.8153(3) 0.16088(10) 0.0447(12) Uani 1 1 d U . .
O8 O 0.2047(2) 1.0360(3) 0.08063(10) 0.0448(11) Uani 1 1 d U . .
O17 O 0.1007(2) 1.0102(4) 0.15408(12) 0.0591(14) Uani 1 1 d DU . .
O15 O 0.28867(19) 0.6651(3) 0.13545(10) 0.0441(11) Uani 1 1 d U . .
O30 O 0.11012(19) 0.6466(3) 0.15692(11) 0.0455(11) Uani 1 1 d U . .
O18 O 0.0701(2) 0.8890(3) 0.10631(11) 0.0471(12) Uani 1 1 d U . .
O16 O 0.2984(2) 0.6682(4) 0.19847(11) 0.0540(13) Uani 1 1 d U . .
O5 O 0.16891(18) 0.8635(3) 0.09539(10) 0.0380(10) Uani 1 1 d U . .
O6 O 0.1080(2) 0.8506(3) 0.00614(10) 0.0510(13) Uani 1 1 d U . .
O9 O 0.26884(19) 0.9459(3) 0.12781(10) 0.0437(11) Uani 1 1 d U . .
O19 O 0.1984(2) 0.9678(3) 0.15280(10) 0.0453(11) Uani 1 1 d U . .
O10 O 0.2908(2) 0.9635(3) 0.07249(12) 0.0512(13) Uani 1 1 d U . .
O29 O 0.1974(2) 0.5609(3) 0.04957(11) 0.0511(13) Uani 1 1 d U . .
O24 O 0.0604(2) 0.5223(4) 0.11139(12) 0.0577(14) Uani 1 1 d U . .
O25 O 0.08047(19) 0.7102(3) 0.09925(11) 0.0479(12) Uani 1 1 d U . .
O20 O 0.1308(2) 1.0461(3) 0.10323(11) 0.0484(12) Uani 1 1 d U . .
C7A C 0.1379(3) 1.1767(5) 0.05910(18) 0.0527(19) Uani 1 1 d U . .
C3A C 0.3591(3) 0.7148(6) 0.10621(19) 0.0552(19) Uani 1 1 d U . .
C6A C 0.1944(4) 0.3788(5) 0.18398(17) 0.056(2) Uani 1 1 d U . .
O21 O 0.1362(2) 0.8210(3) 0.15506(10) 0.0450(12) Uani 1 1 d U . .
C2B C 0.1240(3) 0.6035(5) -0.01166(15) 0.054(2) Uani 1 1 d U . .
H2BA H 0.1024 0.5826 -0.0306 0.081 Uiso 1 1 calc R . .
H2BB H 0.1575 0.5810 -0.0106 0.081 Uiso 1 1 calc R . .
H2BC H 0.1239 0.6729 -0.0106 0.081 Uiso 1 1 calc R . .
C7B C 0.1644(4) 1.2474(5) 0.0840(2) 0.067(3) Uani 1 1 d U . .
H7BA H 0.1588 1.3127 0.0766 0.101 Uiso 1 1 calc R . .
H7BB H 0.1997 1.2341 0.0891 0.101 Uiso 1 1 calc R . .
H7BC H 0.1513 1.2398 0.1020 0.101 Uiso 1 1 calc R . .
C1B C 0.2913(4) 1.0884(6) 0.1820(2) 0.086(3) Uani 1 1 d U . .
H1BA H 0.3128 1.1199 0.1993 0.129 Uiso 1 1 calc R . .
H1BB H 0.2581 1.1149 0.1787 0.129 Uiso 1 1 calc R . .
H1BC H 0.3040 1.0986 0.1640 0.129 Uiso 1 1 calc R . .
C3B C 0.3652(4) 0.7549(7) 0.0751(2) 0.072(3) Uani 1 1 d U . .
H3BA H 0.4000 0.7665 0.0761 0.108 Uiso 1 1 calc R . .
H3BB H 0.3469 0.8145 0.0706 0.108 Uiso 1 1 calc R . .
H3BC H 0.3524 0.7087 0.0592 0.108 Uiso 1 1 calc R . .
C5B C 0.1193(5) 0.6705(8) 0.2283(2) 0.085(3) Uani 1 1 d U . .
H5BA H 0.1057 0.6860 0.2456 0.128 Uiso 1 1 calc R . .
H5BB H 0.1540 0.6534 0.2354 0.128 Uiso 1 1 calc R . .
H5BC H 0.1013 0.6169 0.2174 0.128 Uiso 1 1 calc R . .
C41 C 0.2227(3) 0.8457(6) 0.02066(17) 0.055(2) Uani 1 1 d U . .
H41A H 0.2049 0.7903 0.0101 0.066 Uiso 1 1 calc R . .
H41B H 0.2574 0.8271 0.0286 0.066 Uiso 1 1 calc R . .
C2A C 0.1055(3) 0.5623(5) 0.01494(15) 0.0445(17) Uani 1 1 d U . .
C7C C 0.0819(4) 1.1937(6) 0.0502(2) 0.079(3) Uani 1 1 d U . .
H7CA H 0.0753 1.2577 0.0419 0.119 Uiso 1 1 calc R . .
H7CB H 0.0684 1.1872 0.0681 0.119 Uiso 1 1 calc R . .
H7CC H 0.0666 1.1469 0.0351 0.119 Uiso 1 1 calc R . .
C4A C -0.0114(3) 0.7889(6) 0.0800(2) 0.0587(19) Uani 1 1 d U . .
C4B C -0.0239(4) 0.7728(8) 0.1103(2) 0.080(3) Uani 1 1 d U . .
H4BA H -0.0595 0.7652 0.1073 0.120 Uiso 1 1 calc R . .
H4BB H -0.0130 0.8275 0.1234 0.120 Uiso 1 1 calc R . .
H4BC H -0.0073 0.7154 0.1196 0.120 Uiso 1 1 calc R . .
C5A C 0.1145(3) 0.7597(6) 0.20671(18) 0.0580(19) Uani 1 1 d U . .
C7D C 0.1594(5) 1.1841(6) 0.0314(2) 0.078(3) Uani 1 1 d U . .
H7DA H 0.1534 1.2478 0.0228 0.118 Uiso 1 1 calc R . .
H7DB H 0.1439 1.1368 0.0165 0.118 Uiso 1 1 calc R . .
H7DC H 0.1948 1.1724 0.0373 0.118 Uiso 1 1 calc R . .
C6B C 0.1646(4) 0.2881(6) 0.17071(19) 0.069(3) Uani 1 1 d U . .
H6BA H 0.1588 0.2487 0.1872 0.103 Uiso 1 1 calc R . .
H6BB H 0.1833 0.2518 0.1589 0.103 Uiso 1 1 calc R . .
H6BC H 0.1330 0.3073 0.1578 0.103 Uiso 1 1 calc R . .
C6C C 0.2449(4) 0.3490(6) 0.20479(19) 0.067(2) Uani 1 1 d U . .
H6CA H 0.2393 0.3102 0.2214 0.100 Uiso 1 1 calc R . .
H6CB H 0.2635 0.4060 0.2128 0.100 Uiso 1 1 calc R . .
H6CC H 0.2637 0.3122 0.1931 0.100 Uiso 1 1 calc R . .
C2C C 0.1068(4) 0.4509(5) 0.01436(17) 0.062(2) Uani 1 1 d U . .
H2CA H 0.0846 0.4279 -0.0041 0.094 Uiso 1 1 calc R . .
H2CB H 0.0962 0.4259 0.0319 0.094 Uiso 1 1 calc R . .
H2CC H 0.1402 0.4294 0.0150 0.094 Uiso 1 1 calc R . .
C3C C 0.3779(4) 0.7924(7) 0.1308(2) 0.075(3) Uani 1 1 d U . .
H3CA H 0.4128 0.8044 0.1323 0.112 Uiso 1 1 calc R . .
H3CB H 0.3733 0.7699 0.1503 0.112 Uiso 1 1 calc R . .
H3CC H 0.3593 0.8511 0.1253 0.112 Uiso 1 1 calc R . .
C3D C 0.3883(3) 0.6213(7) 0.1137(2) 0.075(3) Uani 1 1 d U . .
H3DA H 0.4232 0.6334 0.1149 0.112 Uiso 1 1 calc R . .
H3DB H 0.3760 0.5744 0.0979 0.112 Uiso 1 1 calc R . .
H3DC H 0.3844 0.5969 0.1331 0.112 Uiso 1 1 calc R . .
C2D C 0.0534(3) 0.5973(6) 0.01391(18) 0.059(2) Uani 1 1 d U . .
H2DA H 0.0312 0.5752 -0.0047 0.088 Uiso 1 1 calc R . .
H2DB H 0.0532 0.6669 0.0145 0.088 Uiso 1 1 calc R . .
H2DC H 0.0425 0.5723 0.0313 0.088 Uiso 1 1 calc R . .
C5C C 0.0601(4) 0.7869(8) 0.1948(2) 0.075(3) Uani 1 1 d U . .
H5CA H 0.0458 0.8035 0.2118 0.112 Uiso 1 1 calc R . .
H5CB H 0.0422 0.7330 0.1839 0.112 Uiso 1 1 calc R . .
H5CC H 0.0577 0.8414 0.1812 0.112 Uiso 1 1 calc R . .
C16 C 0.2944(5) 0.6368(12) 0.2287(2) 0.116(4) Uani 1 1 d U . .
H16A H 0.2683 0.6747 0.2345 0.139 Uiso 1 1 calc R . .
H16B H 0.2834 0.5698 0.2272 0.139 Uiso 1 1 calc R . .
C4C C -0.0292(4) 0.7018(7) 0.0588(2) 0.076(3) Uani 1 1 d U . .
H4CA H -0.0648 0.6944 0.0560 0.114 Uiso 1 1 calc R . .
H4CB H -0.0127 0.6442 0.0680 0.114 Uiso 1 1 calc R . .
H4CC H -0.0213 0.7125 0.0393 0.114 Uiso 1 1 calc R . .
C10 C 0.3119(5) 1.0553(7) 0.0696(3) 0.092(3) Uani 1 1 d U . .
H10A H 0.3207 1.0594 0.0499 0.111 Uiso 1 1 calc R . .
H10B H 0.2871 1.1050 0.0702 0.111 Uiso 1 1 calc R . .
C1C C 0.3419(4) 0.9364(7) 0.1938(2) 0.078(3) Uani 1 1 d U . .
H1CA H 0.3635 0.9671 0.2112 0.117 Uiso 1 1 calc R . .
H1CB H 0.3550 0.9462 0.1759 0.117 Uiso 1 1 calc R . .
H1CC H 0.3401 0.8683 0.1976 0.117 Uiso 1 1 calc R . .
C1D C 0.2673(4) 0.9631(9) 0.2159(2) 0.092(3) Uani 1 1 d U . .
H1DA H 0.2880 0.9932 0.2337 0.139 Uiso 1 1 calc R . .
H1DB H 0.2655 0.8947 0.2194 0.139 Uiso 1 1 calc R . .
H1DC H 0.2342 0.9904 0.2120 0.139 Uiso 1 1 calc R . .
C1A C 0.2896(3) 0.9804(6) 0.18834(18) 0.059(2) Uani 1 1 d U . .
C42 C 0.2202(4) 0.9273(8) -0.0013(2) 0.079(3) Uani 1 1 d U . .
H42A H 0.2351 0.9079 -0.0178 0.118 Uiso 1 1 calc R . .
H42B H 0.2380 0.9820 0.0092 0.118 Uiso 1 1 calc R . .
H42C H 0.1858 0.9447 -0.0095 0.118 Uiso 1 1 calc R . .
C4D C -0.0362(4) 0.8811(7) 0.0652(3) 0.083(3) Uani 1 1 d U . .
H4DA H -0.0719 0.8753 0.0620 0.124 Uiso 1 1 calc R . .
H4DB H -0.0277 0.8910 0.0458 0.124 Uiso 1 1 calc R . .
H4DC H -0.0247 0.9353 0.0784 0.124 Uiso 1 1 calc R . .
C5D C 0.1431(4) 0.8455(7) 0.2239(2) 0.073(3) Uani 1 1 d U . .
H5DA H 0.1294 0.8619 0.2411 0.110 Uiso 1 1 calc R . .
H5DB H 0.1402 0.9001 0.2103 0.110 Uiso 1 1 calc R . .
H5DC H 0.1778 0.8286 0.2311 0.110 Uiso 1 1 calc R . .
C6D C 0.1644(4) 0.4405(6) 0.20173(19) 0.068(2) Uani 1 1 d U . .
H6DA H 0.1581 0.4037 0.2187 0.102 Uiso 1 1 calc R . .
H6DB H 0.1331 0.4587 0.1883 0.102 Uiso 1 1 calc R . .
H6DC H 0.1831 0.4977 0.2094 0.102 Uiso 1 1 calc R . .
C6 C 0.0782(5) 0.9094(8) -0.0161(2) 0.095(3) Uani 1 1 d U . .
H6A H 0.0692 0.9669 -0.0061 0.114 Uiso 1 1 calc R . .
H6B H 0.0978 0.9302 -0.0303 0.114 Uiso 1 1 calc R . .
C24 C 0.0513(4) 0.4238(7) 0.1053(3) 0.091(3) Uani 1 1 d U . .
H24A H 0.0556 0.3899 0.1247 0.109 Uiso 1 1 calc R . .
H24B H 0.0764 0.3993 0.0952 0.109 Uiso 1 1 calc R . .
C241 C 0.0033(5) 0.4006(10) 0.0869(3) 0.129(5) Uani 1 1 d U . .
H24C H 0.0007 0.3318 0.0839 0.194 Uiso 1 1 calc R . .
H24D H -0.0012 0.4324 0.0674 0.194 Uiso 1 1 calc R . .
H24E H -0.0220 0.4220 0.0970 0.194 Uiso 1 1 calc R . .
C191 C 0.3538(7) 1.0725(12) 0.0926(4) 0.168(8) Uani 1 1 d U . .
H19A H 0.3670 1.1354 0.0898 0.252 Uiso 1 1 calc R . .
H19B H 0.3787 1.0241 0.0920 0.252 Uiso 1 1 calc R . .
H19C H 0.3451 1.0702 0.1122 0.252 Uiso 1 1 calc R . .
C161 C 0.3365(6) 0.6432(11) 0.2518(3) 0.124(4) Uani 1 1 d U . .
H16C H 0.3292 0.6214 0.2707 0.186 Uiso 1 1 calc R . .
H16D H 0.3476 0.7094 0.2540 0.186 Uiso 1 1 calc R . .
H16E H 0.3623 0.6035 0.2470 0.186 Uiso 1 1 calc R . .
C61 C 0.0382(6) 0.8696(12) -0.0312(4) 0.155(6) Uani 1 1 d U . .
H61A H 0.0200 0.9147 -0.0461 0.233 Uiso 1 1 calc R . .
H61B H 0.0178 0.8507 -0.0175 0.233 Uiso 1 1 calc R . .
H61C H 0.0465 0.8134 -0.0417 0.233 Uiso 1 1 calc R . .
C17 C 0.0433(9) 1.1047(19) 0.1771(4) 0.239(9) Uani 1 1 d DU . .
H17A H 0.0184 1.1547 0.1730 0.358 Uiso 1 1 calc R . .
H17B H 0.0708 1.1252 0.1934 0.358 Uiso 1 1 calc R . .
H17C H 0.0290 1.0466 0.1832 0.358 Uiso 1 1 calc R . .
C171 C 0.0624(6) 1.0845(11) 0.1480(3) 0.172(7) Uani 1 1 d DU . .
H17D H 0.0347 1.0635 0.1316 0.207 Uiso 1 1 calc R . .
H17E H 0.0760 1.1436 0.1415 0.207 Uiso 1 1 calc R . .
O1A O 0.2905(3) 0.4311(5) 0.10310(17) 0.092(2) Uani 1 1 d DU . .
H1A H 0.2916 0.4880 0.0980 0.138 Uiso 1 1 calc R . .
O2A O 0.3687(3) 0.4030(5) 0.15345(18) 0.0933(15) Uani 1 1 d DU . .
O3A O 0.3738(3) 0.5413(5) 0.19421(18) 0.0933(3) Uani 1 1 d DU . .
H3A H 0.3728 0.4976 0.1817 0.140 Uiso 1 1 calc R . .
C11A C 0.2843(6) 0.3677(9) 0.0753(3) 0.126(4) Uani 1 1 d DU . .
H11A H 0.2810 0.3019 0.0822 0.151 Uiso 1 1 calc R . .
H11B H 0.2523 0.3847 0.0619 0.151 Uiso 1 1 calc R . .
C11B C 0.3173(7) 0.3643(13) 0.0576(3) 0.159(6) Uani 1 1 d DU . .
H21A H 0.3049 0.3223 0.0404 0.238 Uiso 1 1 calc R . .
H21C H 0.3487 0.3399 0.0694 0.238 Uiso 1 1 calc R . .
H21D H 0.3220 0.4282 0.0503 0.238 Uiso 1 1 calc R . .
C21A C 0.3635(8) 0.3020(9) 0.1608(5) 0.168(6) Uani 1 1 d DU . .
H21B H 0.3324 0.2910 0.1670 0.202 Uiso 1 1 calc R . .
H21E H 0.3642 0.2611 0.1433 0.202 Uiso 1 1 calc R . .
C31A C 0.4242(6) 0.5841(17) 0.2018(5) 0.210(7) Uani 1 1 d DU . .
H31A H 0.4252 0.6401 0.2150 0.252 Uiso 1 1 calc R . .
H31B H 0.4341 0.6040 0.1833 0.252 Uiso 1 1 calc R . .
C22B C 0.4052(9) 0.2826(16) 0.1854(5) 0.207(8) Uani 1 1 d U . .
H22A H 0.4043 0.2161 0.1916 0.310 Uiso 1 1 calc R . .
H22B H 0.4039 0.3239 0.2025 0.310 Uiso 1 1 calc R . .
H22C H 0.4356 0.2946 0.1790 0.310 Uiso 1 1 calc R . .
C32B C 0.4611(10) 0.500(2) 0.2194(6) 0.265(9) Uani 1 1 d U . .
H32A H 0.4949 0.5236 0.2248 0.397 Uiso 1 1 calc R . .
H32B H 0.4593 0.4446 0.2062 0.397 Uiso 1 1 calc R . .
H32C H 0.4509 0.4813 0.2377 0.397 Uiso 1 1 calc R . .

loop_
_atom_site_aniso_label
_atom_site_aniso_U_11
_atom_site_aniso_U_22
_atom_site_aniso_U_33
_atom_site_aniso_U_23
_atom_site_aniso_U_13
_atom_site_aniso_U_12
Ti1 0.0545(9) 0.0268(5) 0.0313(6) 0.0025(5) -0.0033(6) -0.0067(5)
Ti2 0.0518(9) 0.0302(6) 0.0349(6) 0.0034(5) 0.0018(6) -0.0106(5)
Ti3 0.0622(10) 0.0358(7) 0.0571(8) 0.0107(6) 0.0208(7) -0.0013(6)
Ti4 0.0533(9) 0.0389(7) 0.0370(7) -0.0005(5) 0.0009(6) -0.0007(6)
Ti5 0.0688(11) 0.0452(7) 0.0340(7) 0.0113(6) 0.0054(7) 0.0054(7)
P1 0.0555(13) 0.0359(9) 0.0338(9) -0.0024(7) -0.0027(9) -0.0114(8)
P2 0.0562(13) 0.0272(8) 0.0304(9) 0.0022(7) -0.0026(8) -0.0079(8)
P3 0.0438(12) 0.0417(9) 0.0377(10) 0.0057(8) 0.0045(9) -0.0057(8)
P4 0.0444(12) 0.0414(9) 0.0420(10) 0.0047(8) -0.0044(9) -0.0044(8)
P5 0.0516(13) 0.0477(10) 0.0324(9) 0.0039(8) 0.0042(9) -0.0040(9)
P6 0.0587(14) 0.0349(9) 0.0331(9) 0.0076(7) -0.0005(9) -0.0067(9)
P7 0.0639(14) 0.0275(8) 0.0410(10) 0.0003(7) -0.0023(9) -0.0050(8)
O1 0.058(3) 0.030(2) 0.040(3) 0.0028(18) -0.004(2) -0.004(2)
O7 0.044(3) 0.038(2) 0.041(3) 0.0066(19) 0.005(2) -0.008(2)
O11 0.050(3) 0.035(2) 0.027(2) 0.0067(17) 0.0037(19) -0.003(2)
O12 0.050(3) 0.049(3) 0.031(2) 0.006(2) 0.004(2) -0.003(2)
O13 0.052(3) 0.036(2) 0.040(3) 0.0076(19) -0.005(2) -0.004(2)
O2 0.046(3) 0.042(2) 0.042(3) 0.000(2) -0.003(2) -0.009(2)
O22 0.052(3) 0.036(2) 0.036(2) 0.0093(19) -0.002(2) -0.012(2)
O23 0.064(3) 0.031(2) 0.031(2) 0.0043(18) -0.002(2) -0.010(2)
O26 0.053(3) 0.041(2) 0.044(3) 0.001(2) 0.009(2) 0.004(2)
O3 0.049(3) 0.027(2) 0.035(2) 0.0004(17) -0.003(2) -0.0102(19)
O4 0.060(3) 0.030(2) 0.030(2) 0.0026(17) 0.007(2) -0.008(2)
O27 0.105(4) 0.078(3) 0.098(3) -0.005(3) 0.026(3) -0.003(3)
O14 0.057(3) 0.035(2) 0.038(3) 0.0006(19) 0.003(2) -0.007(2)
O8 0.060(3) 0.028(2) 0.041(3) 0.0019(18) 0.001(2) -0.008(2)
O17 0.069(4) 0.057(3) 0.048(3) -0.004(2) 0.007(3) -0.001(3)
O15 0.049(3) 0.043(3) 0.037(2) 0.007(2) 0.003(2) -0.002(2)
O30 0.048(3) 0.048(3) 0.039(2) 0.005(2) 0.004(2) -0.004(2)
O18 0.049(3) 0.045(3) 0.044(3) 0.001(2) 0.005(2) -0.001(2)
O16 0.062(3) 0.051(3) 0.040(3) 0.004(2) -0.006(2) -0.011(3)
O5 0.045(3) 0.031(2) 0.033(2) 0.0003(17) -0.0014(19) -0.0080(19)
O6 0.078(4) 0.034(2) 0.033(2) 0.0033(19) -0.003(2) 0.000(2)
O9 0.045(3) 0.040(2) 0.040(2) -0.0001(19) -0.002(2) -0.015(2)
O19 0.056(3) 0.039(2) 0.036(2) -0.004(2) 0.001(2) -0.005(2)
O10 0.057(3) 0.042(3) 0.052(3) 0.005(2) 0.008(3) -0.016(2)
O29 0.060(3) 0.042(3) 0.047(3) -0.006(2) 0.004(2) 0.000(2)
O24 0.059(3) 0.045(3) 0.059(3) 0.006(2) -0.005(3) -0.015(2)
O25 0.045(3) 0.043(2) 0.048(3) 0.008(2) -0.007(2) -0.006(2)
O20 0.065(4) 0.033(2) 0.041(3) 0.0008(19) 0.000(2) 0.000(2)
C7A 0.076(5) 0.027(3) 0.049(4) 0.003(3) 0.003(4) -0.001(3)
C3A 0.045(4) 0.067(5) 0.050(4) 0.008(4) 0.004(4) -0.003(3)
C6A 0.080(6) 0.044(4) 0.038(4) 0.014(3) -0.004(3) -0.009(4)
O21 0.051(3) 0.046(2) 0.033(2) 0.0049(19) 0.000(2) -0.003(2)
C2B 0.080(6) 0.046(4) 0.030(3) -0.001(3) 0.001(4) -0.018(4)
C7B 0.098(7) 0.031(3) 0.062(5) -0.004(3) -0.002(5) -0.010(4)
C1B 0.101(8) 0.053(4) 0.086(7) -0.023(4) -0.013(6) -0.024(5)
C3B 0.069(7) 0.082(6) 0.069(5) 0.019(5) 0.026(5) -0.010(5)
C5B 0.118(9) 0.093(6) 0.055(5) 0.019(5) 0.042(6) 0.021(6)
C41 0.070(6) 0.051(4) 0.045(4) -0.011(3) 0.016(4) -0.009(4)
C2A 0.064(5) 0.029(3) 0.033(3) 0.002(3) -0.004(3) -0.016(3)
C7C 0.091(6) 0.040(4) 0.090(7) 0.012(4) -0.010(5) 0.006(4)
C4A 0.044(4) 0.066(5) 0.061(5) 0.008(4) 0.001(4) -0.005(4)
C4B 0.053(6) 0.109(8) 0.078(6) 0.004(5) 0.015(5) -0.006(6)
C5A 0.063(5) 0.067(5) 0.045(4) 0.008(3) 0.016(4) 0.004(4)
C7D 0.140(9) 0.034(4) 0.059(5) 0.014(3) 0.018(5) 0.000(5)
C6B 0.093(7) 0.054(4) 0.051(5) 0.019(4) 0.002(5) -0.022(4)
C6C 0.091(6) 0.051(5) 0.047(4) 0.021(4) -0.004(4) -0.007(4)
C2C 0.103(7) 0.031(3) 0.042(4) -0.004(3) -0.005(4) -0.023(4)
C3C 0.052(6) 0.094(6) 0.071(5) 0.001(5) -0.001(5) -0.023(5)
C3D 0.045(5) 0.088(6) 0.091(7) 0.027(5) 0.018(5) 0.014(5)
C2D 0.064(5) 0.055(4) 0.049(4) 0.001(4) -0.004(4) -0.019(4)
C5C 0.069(5) 0.095(7) 0.063(6) 0.002(5) 0.020(4) 0.010(5)
C16 0.114(10) 0.162(12) 0.058(5) 0.007(7) -0.009(6) -0.009(9)
C4C 0.056(6) 0.085(6) 0.078(6) -0.006(5) -0.002(5) -0.022(5)
C10 0.104(9) 0.058(5) 0.124(9) -0.007(6) 0.044(7) -0.042(6)
C1C 0.063(5) 0.089(6) 0.064(6) -0.009(5) -0.022(4) -0.016(5)
C1D 0.099(8) 0.128(9) 0.044(5) -0.024(5) 0.003(5) -0.035(7)
C1A 0.067(5) 0.056(4) 0.044(4) -0.008(3) -0.006(4) -0.016(4)
C42 0.094(8) 0.099(7) 0.049(5) 0.016(5) 0.027(5) -0.012(6)
C4D 0.050(6) 0.082(6) 0.105(8) 0.020(5) -0.005(6) 0.008(5)
C5D 0.076(6) 0.093(6) 0.049(5) -0.019(4) 0.013(5) 0.003(5)
C6D 0.089(7) 0.066(5) 0.050(5) 0.015(4) 0.018(5) -0.006(5)
C6 0.125(7) 0.074(5) 0.063(5) 0.012(4) -0.023(5) 0.019(5)
C24 0.075(6) 0.064(5) 0.119(7) 0.000(5) -0.007(5) -0.023(4)
C241 0.091(9) 0.104(9) 0.166(13) -0.028(9) -0.024(9) -0.039(8)
C191 0.174(16) 0.156(14) 0.163(14) -0.022(11) 0.019(10) -0.124(13)
C161 0.141(8) 0.127(8) 0.083(6) 0.004(6) -0.015(6) 0.015(7)
C61 0.121(8) 0.140(9) 0.174(9) 0.021(8) -0.030(6) -0.005(7)
C17 0.240(12) 0.258(13) 0.245(12) -0.037(9) 0.110(9) 0.053(9)
C171 0.219(17) 0.121(11) 0.194(14) -0.037(10) 0.083(13) 0.073(10)
O1A 0.120(6) 0.060(4) 0.104(5) 0.020(3) 0.042(4) 0.014(4)
O2A 0.105(4) 0.078(3) 0.098(3) -0.005(3) 0.026(3) -0.003(3)
O3A 0.1052(3) 0.0777(5) 0.09812(18) -0.0051(6) 0.0261(9) -0.0027(3)
C11A 0.157(9) 0.091(7) 0.139(8) -0.015(6) 0.051(7) 0.004(7)
C11B 0.177(10) 0.158(10) 0.158(9) 0.007(7) 0.073(8) 0.018(8)
C21A 0.173(10) 0.137(8) 0.189(10) 0.046(8) 0.033(7) -0.007(8)
C31A 0.175(8) 0.222(10) 0.226(11) 0.007(9) 0.033(8) -0.034(7)
C22B 0.205(11) 0.201(10) 0.202(11) 0.052(8) 0.021(8) 0.021(9)
C32B 0.217(10) 0.280(12) 0.282(13) 0.015(9) 0.028(8) 0.037(9)

loop_
_atom_type_symbol
_atom_type_description
_atom_type_scat_dispersion_real
_atom_type_scat_dispersion_imag
_atom_type_scat_source
C C 0.0033 0.0016 'International Tables Vol C Tables 4.2.6.8 and 6.1.1.4'
H H 0.0000 0.0000 'International Tables Vol C Tables 4.2.6.8 and 6.1.1.4'
O O 0.0106 0.0060 'International Tables Vol C Tables 4.2.6.8 and 6.1.1.4'
P P 0.1023 0.0942 'International Tables Vol C Tables 4.2.6.8 and 6.1.1.4'
Ti Ti 0.2776 0.4457 'International Tables Vol C Tables 4.2.6.8 and 6.1.1.4'

loop_
_geom_angle_atom_site_label_1
_geom_angle_atom_site_label_2
_geom_angle_atom_site_label_3
_geom_angle
_geom_angle_site_symmetry_1
_geom_angle_site_symmetry_3
_geom_angle_publ_flag
O6 Ti1 O3 98.4(2) . . ?
O6 Ti1 O2 94.6(2) . . ?
O3 Ti1 O2 91.0(2) . . ?
O6 Ti1 O1 92.2(2) . . ?
O3 Ti1 O1 169.1(2) . . ?
O2 Ti1 O1 90.5(2) . . ?
O6 Ti1 O4 96.1(2) . . ?
O3 Ti1 O4 87.3(2) . . ?
O2 Ti1 O4 169.3(2) . . ?
O1 Ti1 O4 89.1(2) . . ?
O6 Ti1 O5 170.5(2) . . ?
O3 Ti1 O5 87.42(17) . . ?
O2 Ti1 O5 92.78(19) . . ?
O1 Ti1 O5 81.74(18) . . ?
O4 Ti1 O5 76.59(18) . . ?
O6 Ti1 Ti2 128.5(2) . . ?
O3 Ti1 Ti2 92.27(15) . . ?
O2 Ti1 Ti2 135.65(15) . . ?
O1 Ti1 Ti2 79.12(15) . . ?
O4 Ti1 Ti2 34.01(13) . . ?
O5 Ti1 Ti2 43.28(13) . . ?
O10 Ti2 O7 99.4(2) . . ?
O10 Ti2 O9 94.5(2) . . ?
O7 Ti2 O9 91.7(2) . . ?
O10 Ti2 O8 92.0(2) . . ?
O7 Ti2 O8 168.5(2) . . ?
O9 Ti2 O8 89.2(2) . . ?
O10 Ti2 O4 96.4(2) . . ?
O7 Ti2 O4 88.3(2) . . ?
O9 Ti2 O4 168.9(2) . . ?
O8 Ti2 O4 88.6(2) . . ?
O10 Ti2 O5 169.5(2) . . ?
O7 Ti2 O5 87.92(19) . . ?
O9 Ti2 O5 92.75(19) . . ?
O8 Ti2 O5 80.54(19) . . ?
O4 Ti2 O5 76.20(18) . . ?
O10 Ti2 Ti1 128.40(18) . . ?
O7 Ti2 Ti1 93.21(15) . . ?
O9 Ti2 Ti1 135.13(16) . . ?
O8 Ti2 Ti1 78.15(15) . . ?
O4 Ti2 Ti1 33.92(15) . . ?
O5 Ti2 Ti1 42.99(12) . . ?
O11 Ti3 O15 97.6(2) . . ?
O11 Ti3 O14 100.8(2) . . ?
O15 Ti3 O14 89.2(2) . . ?
O11 Ti3 O13 92.5(2) . . ?
O15 Ti3 O13 91.3(2) . . ?
O14 Ti3 O13 166.6(2) . . ?
O11 Ti3 O12 90.0(2) . . ?
O15 Ti3 O12 171.4(2) . . ?
O14 Ti3 O12 85.6(2) . . ?
O13 Ti3 O12 92.3(2) . . ?
O11 Ti3 O16 172.4(2) . . ?
O15 Ti3 O16 86.0(2) . . ?
O14 Ti3 O16 86.0(2) . . ?
O13 Ti3 O16 80.7(2) . . ?
O12 Ti3 O16 86.9(2) . . ?
O11 Ti3 P5 65.74(16) . . ?
O15 Ti3 P5 159.87(16) . . ?
O14 Ti3 P5 83.31(17) . . ?
O13 Ti3 P5 100.34(17) . . ?
O12 Ti3 P5 25.42(14) . . ?
O16 Ti3 P5 111.93(17) . . ?
O17 Ti4 O19 97.8(2) . . ?
O17 Ti4 O18 94.5(3) . . ?
O19 Ti4 O18 167.6(2) . . ?
O17 Ti4 O21 98.9(2) . . ?
O19 Ti4 O21 88.2(2) . . ?
O18 Ti4 O21 88.0(2) . . ?
O17 Ti4 O20 91.0(2) . . ?
O19 Ti4 O20 90.9(2) . . ?
O18 Ti4 O20 90.7(2) . . ?
O21 Ti4 O20 170.1(2) . . ?
O17 Ti4 O5 170.2(2) . . ?
O19 Ti4 O5 84.23(19) . . ?
O18 Ti4 O5 83.96(19) . . ?
O21 Ti4 O5 90.72(19) . . ?
O20 Ti4 O5 79.42(19) . . ?
O24 Ti5 O25 91.7(2) . . ?
O24 Ti5 O23 91.2(2) . . ?
O25 Ti5 O23 89.5(2) . . ?
O24 Ti5 O22 85.4(2) . . ?
O25 Ti5 O22 176.9(2) . . ?
O23 Ti5 O22 89.5(2) . . ?
O24 Ti5 O30 91.4(2) . . ?
O25 Ti5 O30 87.0(2) . . ?
O23 Ti5 O30 175.6(2) . . ?
O22 Ti5 O30 94.2(2) . . ?
O24 Ti5 O11 172.4(2) . . ?
O25 Ti5 O11 95.5(2) . . ?
O23 Ti5 O11 91.5(2) . . ?
O22 Ti5 O11 87.5(2) . . ?
O30 Ti5 O11 86.3(2) . . ?
O19 P1 O14 112.4(3) . . ?
O19 P1 O9 109.9(3) . . ?
O14 P1 O9 110.1(3) . . ?
O19 P1 C1A 106.2(4) . . ?
O14 P1 C1A 109.8(3) . . ?
O9 P1 C1A 108.3(4) . . ?
O23 P2 O3 112.0(3) . . ?
O23 P2 O29 111.4(3) . . ?
O3 P2 O29 109.8(3) . . ?
O23 P2 C2A 109.2(3) . . ?
O3 P2 C2A 109.3(3) . . ?
O29 P2 C2A 104.8(3) . . ?
O26 P3 O15 110.9(3) . . ?
O26 P3 O7 111.1(3) . . ?
O15 P3 O7 111.2(3) . . ?
O26 P3 C3A 107.8(4) . . ?
O15 P3 C3A 107.4(3) . . ?
O7 P3 C3A 108.3(3) . . ?
O2 P4 O25 109.7(3) . . ?
O2 P4 O18 109.5(3) . . ?
O25 P4 O18 112.1(3) . . ?
O2 P4 C4A 109.3(4) . . ?
O25 P4 C4A 109.5(4) . . ?
O18 P4 C4A 106.7(4) . . ?
O12 P5 O21 111.9(3) . . ?
O12 P5 O30 109.9(3) . . ?
O21 P5 O30 111.2(3) . . ?
O12 P5 C5A 108.1(4) . . ?
O21 P5 C5A 106.5(3) . . ?
O30 P5 C5A 109.0(4) . . ?
O12 P5 Ti3 33.98(18) . . ?
O21 P5 Ti3 90.7(2) . . ?
O30 P5 Ti3 95.5(2) . . ?
C5A P5 Ti3 141.6(3) . . ?
O22 P6 O13 113.1(3) . . ?
O22 P6 O27 111.0(4) . . ?
O13 P6 O27 110.2(4) . . ?
O22 P6 C6A 108.4(4) . . ?
O13 P6 C6A 110.2(3) . . ?
O27 P6 C6A 103.5(4) . . ?
O20 P7 O8 110.9(3) . . ?
O20 P7 O1 110.9(3) . . ?
O8 P7 O1 110.2(3) . . ?
O20 P7 C7A 109.5(3) . . ?
O8 P7 C7A 107.8(4) . . ?
O1 P7 C7A 107.5(3) . . ?
P7 O1 Ti1 128.6(3) . . ?
P3 O7 Ti2 165.1(3) . . ?
Ti3 O11 Ti5 137.6(2) . . ?
P5 O12 Ti3 120.6(3) . . ?
P6 O13 Ti3 135.9(3) . . ?
P4 O2 Ti1 129.0(3) . . ?
P6 O22 Ti5 140.7(3) . . ?
P2 O23 Ti5 142.5(3) . . ?
P2 O3 Ti1 163.3(3) . . ?
C41 O4 Ti1 123.4(5) . . ?
C41 O4 Ti2 123.2(5) . . ?
Ti1 O4 Ti2 112.1(2) . . ?
P1 O14 Ti3 167.4(3) . . ?
P7 O8 Ti2 129.7(3) . . ?
C171 O17 Ti4 135.6(7) . . ?
P3 O15 Ti3 136.9(3) . . ?
P5 O30 Ti5 123.6(3) . . ?
P4 O18 Ti4 136.5(3) . . ?
C16 O16 Ti3 125.6(6) . . ?
Ti1 O5 Ti2 93.73(17) . . ?
Ti1 O5 Ti4 123.5(2) . . ?
Ti2 O5 Ti4 123.42(19) . . ?
C6 O6 Ti1 139.3(6) . . ?
P1 O9 Ti2 129.4(3) . . ?
P1 O19 Ti4 137.0(3) . . ?
C10 O10 Ti2 138.9(6) . . ?
C24 O24 Ti5 133.2(6) . . ?
P4 O25 Ti5 174.4(4) . . ?
P7 O20 Ti4 132.3(3) . . ?
C7D C7A C7C 110.2(8) . . ?
C7D C7A C7B 110.3(7) . . ?
C7C C7A C7B 111.9(7) . . ?
C7D C7A P7 108.0(5) . . ?
C7C C7A P7 108.5(6) . . ?
C7B C7A P7 107.8(5) . . ?
C3D C3A C3C 111.2(8) . . ?
C3D C3A C3B 110.0(8) . . ?
C3C C3A C3B 107.9(7) . . ?
C3D C3A P3 109.3(6) . . ?
C3C C3A P3 109.4(6) . . ?
C3B C3A P3 108.9(6) . . ?
C6D C6A C6C 110.7(7) . . ?
C6D C6A C6B 110.5(8) . . ?
C6C C6A C6B 109.9(7) . . ?
C6D C6A P6 106.9(5) . . ?
C6C C6A P6 109.5(6) . . ?
C6B C6A P6 109.2(5) . . ?
P5 O21 Ti4 177.6(3) . . ?
O4 C41 C42 110.4(7) . . ?
C2D C2A C2B 110.4(6) . . ?
C2D C2A C2C 110.2(7) . . ?
C2B C2A C2C 110.5(6) . . ?
C2D C2A P2 108.8(5) . . ?
C2B C2A P2 108.5(5) . . ?
C2C C2A P2 108.4(5) . . ?
C4B C4A C4D 110.2(9) . . ?
C4B C4A C4C 109.5(8) . . ?
C4D C4A C4C 109.9(8) . . ?
C4B C4A P4 109.5(6) . . ?
C4D C4A P4 108.4(6) . . ?
C4C C4A P4 109.3(7) . . ?
C5C C5A C5D 109.5(8) . . ?
C5C C5A C5B 110.5(8) . . ?
C5D C5A C5B 110.0(8) . . ?
C5C C5A P5 108.5(6) . . ?
C5D C5A P5 109.3(6) . . ?
C5B C5A P5 109.0(6) . . ?
C161 C16 O16 116.9(12) . . ?
C191 C10 O10 112.1(11) . . ?
C1D C1A C1B 110.0(8) . . ?
C1D C1A C1C 110.5(8) . . ?
C1B C1A C1C 110.6(8) . . ?
C1D C1A P1 107.5(6) . . ?
C1B C1A P1 108.7(6) . . ?
C1C C1A P1 109.5(6) . . ?
C61 C6 O6 114.8(12) . . ?
O24 C24 C241 115.6(10) . . ?
O17 C171 C17 110.1(12) . . ?
C11B C11A O1A 123.5(13) . . ?
C22B C21A O2A 104.8(15) . . ?
O3A C31A C32B 105.8(17) . . ?

loop_
_geom_bond_atom_site_label_1
_geom_bond_atom_site_label_2
_geom_bond_distance
_geom_bond_site_symmetry_2
_geom_bond_publ_flag
Ti1 O6 1.750(5) . ?
Ti1 O3 1.912(4) . ?
Ti1 O2 1.925(5) . ?
Ti1 O1 1.931(5) . ?
Ti1 O4 1.959(5) . ?
Ti1 O5 2.223(4) . ?
Ti1 Ti2 3.253(2) . ?
Ti2 O10 1.750(5) . ?
Ti2 O7 1.896(5) . ?
Ti2 O9 1.914(5) . ?
Ti2 O8 1.953(5) . ?
Ti2 O4 1.964(5) . ?
Ti2 O5 2.235(5) . ?
Ti3 O11 1.807(5) . ?
Ti3 O15 1.925(5) . ?
Ti3 O14 1.938(5) . ?
Ti3 O13 1.965(5) . ?
Ti3 O12 1.968(5) . ?
Ti3 O16 2.133(5) . ?
Ti3 P5 3.030(3) . ?
Ti4 O17 1.744(6) . ?
Ti4 O19 1.914(5) . ?
Ti4 O18 1.916(5) . ?
Ti4 O21 1.917(5) . ?
Ti4 O20 1.957(5) . ?
Ti4 O5 2.370(5) . ?
Ti5 O24 1.899(5) . ?
Ti5 O25 1.910(5) . ?
Ti5 O23 1.936(5) . ?
Ti5 O22 1.961(5) . ?
Ti5 O30 1.967(5) . ?
Ti5 O11 1.980(5) . ?
P1 O19 1.505(6) . ?
P1 O14 1.506(5) . ?
P1 O9 1.509(5) . ?
P1 C1A 1.791(8) . ?
P2 O23 1.497(5) . ?
P2 O3 1.520(4) . ?
P2 O29 1.524(6) . ?
P2 C2A 1.795(7) . ?
P3 O26 1.505(5) . ?
P3 O15 1.506(5) . ?
P3 O7 1.533(5) . ?
P3 C3A 1.792(9) . ?
P4 O2 1.508(5) . ?
P4 O25 1.508(5) . ?
P4 O18 1.521(5) . ?
P4 C4A 1.788(9) . ?
P5 O12 1.511(6) . ?
P5 O21 1.524(5) . ?
P5 O30 1.528(5) . ?
P5 C5A 1.785(8) . ?
P6 O22 1.497(5) . ?
P6 O13 1.510(5) . ?
P6 O27 1.554(8) . ?
P6 C6A 1.784(7) . ?
P7 O20 1.497(5) . ?
P7 O8 1.505(6) . ?
P7 O1 1.529(5) . ?
P7 C7A 1.818(7) . ?
O4 C41 1.419(9) . ?
O17 C171 1.4502(11) . ?
O16 C16 1.450(12) . ?
O6 C6 1.393(10) . ?
O10 C10 1.411(9) . ?
O24 C24 1.398(10) . ?
C7A C7D 1.495(12) . ?
C7A C7C 1.512(13) . ?
C7A C7B 1.533(10) . ?
C3A C3D 1.516(12) . ?
C3A C3C 1.537(12) . ?
C3A C3B 1.544(11) . ?
C6A C6D 1.530(12) . ?
C6A C6C 1.535(12) . ?
C6A C6B 1.537(11) . ?
C2B C2A 1.510(10) . ?
C1B C1A 1.520(12) . ?
C5B C5A 1.553(12) . ?
C41 C42 1.486(11) . ?
C2A C2D 1.501(12) . ?
C2A C2C 1.539(9) . ?
C4A C4B 1.491(12) . ?
C4A C4D 1.520(12) . ?
C4A C4C 1.538(12) . ?
C5A C5C 1.512(13) . ?
C5A C5D 1.526(12) . ?
C16 C161 1.363(16) . ?
C10 C191 1.375(17) . ?
C1C C1A 1.525(13) . ?
C1D C1A 1.520(13) . ?
C6 C61 1.273(17) . ?
C24 C241 1.417(14) . ?
C17 C171 1.5396(12) . ?
O1A C11A 1.497(12) . ?
O2A C21A 1.447(9) . ?
O3A C31A 1.471(9) . ?
C11A C11B 1.336(16) . ?
C21A C22B 1.42(2) . ?
C31A C32B 1.62(3) . ?
